data_7217325
loop_
_publ_author_name
'Orvay, Francisca'
'Bauz\'a, Antonio'
'Barcel\'o-Oliver, Miquel'
'Garc\'ia-Raso, Angel'
'Fiol, Joan J.'
'Costa, Antoni'
'Molins, Elies'
'Mata, Ignasi'
'Frontera, Antonio'

_publ_section_title
;
 Synthesis, X-ray characterization and DFT studies of
 bis-N-imidazolylpyrimidine salts: the prominent role of hydrogen bonding
 and anion--\p interactions
;
_journal_issue 38
_journal_name_full CrystEngComm
_journal_page_first 9043
_journal_paper_doi 10.1039/C4CE01425A
_journal_volume 16
_journal_year 2014
_chemical_compound_source 'synthesis as described'
_chemical_formula_moiety 'C10 H10 N6, 2(Cl), H2 O'
_chemical_formula_sum 'C10 H12 Cl2 N6 O'
_chemical_formula_weight 303.16
_chemical_name_systematic
;
 ?
;
_space_group_IT_number 14
_symmetry_cell_setting monoclinic
_symmetry_Int_Tables_number 14
_symmetry_space_group_name_Hall '-P 2yn'
_symmetry_space_group_name_H-M 'P 1 21/n 1'
_atom_sites_solution_hydrogens geom
_atom_sites_solution_primary direct
_atom_sites_solution_secondary difmap
_audit_conform_dict_location ftp://ftp.iucr.org/pub/cif_core.dic
_audit_conform_dict_name cif_core.dic
_audit_conform_dict_version 2.4
_audit_creation_date 2013-03-13T19:26:48-00:00
_audit_creation_method 'WinGX routine CIF_UPDATE'
_cell_angle_alpha 90
_cell_angle_beta 94.32(3)
_cell_angle_gamma 90
_cell_formula_units_Z 4
_cell_length_a 7.3030(18)
_cell_length_b 8.599(2)
_cell_length_c 21.577(9)
_cell_measurement_reflns_used 18
_cell_measurement_temperature 294(2)
_cell_measurement_theta_max 18
_cell_measurement_theta_min 10
_cell_measurement_wavelength 0.71073
_cell_volume 1351.2(7)
_computing_cell_refinement 'CAD4 Express (Enraf Nonius, 1994)'
_computing_data_collection 'CAD4 Express (Enraf Nonius, 1994)'
_computing_data_reduction 'XCAD4 (Harms & Wocadlo, 1995)'
_computing_molecular_graphics 'Ortep-3 for Windows (Farrugia, 1997)'
_computing_publication_material 'WinGX publication routines (Farrugia, 1999)'
_computing_structure_refinement 'SHELXL-97 (Sheldrick, 1997)'
_diffrn_ambient_temperature 294(2)
_diffrn_detector 'scintillation LiI'
_diffrn_detector_dtime 1.195
_diffrn_measured_fraction_theta_full 1
_diffrn_measured_fraction_theta_max 1
_diffrn_measurement_device '\k-geometry diffractometer'
_diffrn_measurement_device_type 'Enraf Nonius CAD4'
_diffrn_measurement_method 'non-profiled \w scans'
_diffrn_orient_matrix_type
;
  x-axis points to radiation source
  the matrix is specified in reciprocal space
;
_diffrn_orient_matrix_UB_11 0.097711
_diffrn_orient_matrix_UB_12 0.057905
_diffrn_orient_matrix_UB_13 0.025522
_diffrn_orient_matrix_UB_21 -0.036814
_diffrn_orient_matrix_UB_22 0.098267
_diffrn_orient_matrix_UB_23 -0.022325
_diffrn_orient_matrix_UB_31 -0.089178
_diffrn_orient_matrix_UB_32 0.022671
_diffrn_orient_matrix_UB_33 0.031787
_diffrn_radiation_monochromator graphite
_diffrn_radiation_probe x-ray
_diffrn_radiation_type MoK\a
_diffrn_radiation_wavelength 0.71073
_diffrn_reflns_av_R_equivalents 0.044
_diffrn_reflns_av_unetI/netI 0.0715
_diffrn_reflns_limit_h_max 8
_diffrn_reflns_limit_h_min -8
_diffrn_reflns_limit_k_max 10
_diffrn_reflns_limit_k_min 0
_diffrn_reflns_limit_l_max 25
_diffrn_reflns_limit_l_min 0
_diffrn_reflns_number 2445
_diffrn_reflns_theta_full 24.97
_diffrn_reflns_theta_max 24.97
_diffrn_reflns_theta_min 1.89
_diffrn_source 'Enraf Nonius FR590'
_diffrn_standards_decay_% 0
_diffrn_standards_interval_time 60
_diffrn_standards_number 1
_exptl_absorpt_coefficient_mu 0.482
_exptl_absorpt_correction_T_max 0.9303
_exptl_absorpt_correction_T_min 0.648
_exptl_absorpt_correction_type refdelf
_exptl_absorpt_process_details
;
        Walker, N. & Stuart, D (1983) Acta. Cryst. A39, 158-166
;
_exptl_crystal_colour 'pale orange'
_exptl_crystal_density_diffrn 1.49
_exptl_crystal_density_method 'not measured'
_exptl_crystal_description prism
_exptl_crystal_F_000 624
_exptl_crystal_size_max 0.36
_exptl_crystal_size_mid 0.27
_exptl_crystal_size_min 0.15
_refine_diff_density_max 0.287
_refine_diff_density_min -0.364
_refine_diff_density_rms 0.063
_refine_ls_extinction_method none
_refine_ls_goodness_of_fit_ref 1.02
_refine_ls_hydrogen_treatment mixed
_refine_ls_matrix_type full
_refine_ls_number_parameters 184
_refine_ls_number_reflns 2381
_refine_ls_number_restraints 3
_refine_ls_restrained_S_all 1.02
_refine_ls_R_factor_all 0.1098
_refine_ls_R_factor_gt 0.0476
_refine_ls_shift/su_max 0
_refine_ls_shift/su_mean 0
_refine_ls_structure_factor_coef Fsqd
_refine_ls_weighting_details 'calc w=1/[\s^2^(Fo^2^)+(0.0520P)^2^+0.3285P] where P=(Fo^2^+2Fc^2^)/3'
_refine_ls_weighting_scheme calc
_refine_ls_wR_factor_gt 0.1032
_refine_ls_wR_factor_ref 0.1225
_reflns_number_gt 1461
_reflns_number_total 2381
_reflns_threshold_expression >2sigma(I)
_cod_data_source_file c4ce01425a2.cif
_cod_data_source_block pm186
_cod_depositor_comments 'Adding full bibliography for 7217324--7217328.cif.'
_cod_original_sg_symbol_H-M 'P 21/n'
_cod_database_code 7217325

loop_
_symmetry_equiv_pos_as_xyz
'x, y, z'
'-x+1/2, y+1/2, -z+1/2'
'-x, -y, -z'
'x-1/2, -y-1/2, z-1/2'

loop_
_atom_site_label
_atom_site_type_symbol
_atom_site_fract_x
_atom_site_fract_y
_atom_site_fract_z
_atom_site_U_iso_or_equiv
_atom_site_adp_type
_atom_site_occupancy
_atom_site_symmetry_multiplicity
_atom_site_calc_flag
_atom_site_refinement_flags
Cl1 Cl 0.13408(13) -0.23560(12) 0.47911(4) 0.0509(3) Uani 1 1 d .
Cl2 Cl 0.45341(13) 0.25120(12) 0.38371(4) 0.0532(3) Uani 1 1 d .
N1 N 0.2733(4) 0.1590(3) 0.60409(12) 0.0338(7) Uani 1 1 d .
N3 N 0.3790(4) 0.2395(4) 0.51966(15) 0.0453(8) Uani 1 1 d .
H3 H 0.402(5) 0.247(4) 0.4770(18) 0.054 Uiso 1 1 d .
N7 N 0.1552(4) 0.1373(3) 0.70004(12) 0.0391(7) Uani 1 1 d .
N9 N 0.0179(4) -0.0964(3) 0.73362(12) 0.0383(7) Uani 1 1 d .
N12 N -0.0071(4) -0.3172(3) 0.67164(12) 0.0334(7) Uani 1 1 d .
N14 N -0.0836(4) -0.5334(4) 0.62836(14) 0.0446(8) Uani 1 1 d .
H14 H -0.102(5) -0.597(4) 0.5971(16) 0.054 Uiso 1 1 d .
C2 C 0.2998(5) 0.1222(4) 0.54468(15) 0.0389(9) Uani 1 1 d .
H2 H 0.2671 0.0289 0.525 0.047 Uiso 1 1 calc R
C4 C 0.4058(5) 0.3570(5) 0.56247(17) 0.0515(10) Uani 1 1 d .
H4 H 0.4595 0.4531 0.5561 0.062 Uiso 1 1 calc R
C5 C 0.3403(5) 0.3070(4) 0.61503(17) 0.0439(9) Uani 1 1 d .
H5 H 0.3399 0.362 0.6521 0.053 Uiso 1 1 calc R
C6 C 0.1849(4) 0.0655(4) 0.64718(14) 0.0322(8) Uani 1 1 d .
C8 C 0.0717(5) 0.0503(4) 0.74056(16) 0.0416(9) Uani 1 1 d .
H8 H 0.0484 0.0978 0.7779 0.05 Uiso 1 1 calc R
C10 C 0.0526(4) -0.1601(4) 0.67969(15) 0.0312(8) Uani 1 1 d .
C11 C 0.1370(4) -0.0849(4) 0.63348(14) 0.0347(8) Uani 1 1 d .
H11 H 0.1597 -0.1323 0.5961 0.042 Uiso 1 1 calc R
C13 C -0.0130(5) -0.3964(4) 0.61840(16) 0.0426(9) Uani 1 1 d .
H13 H 0.0261 -0.3608 0.5809 0.051 Uiso 1 1 calc R
C15 C -0.1277(5) -0.5442(4) 0.68855(18) 0.0477(10) Uani 1 1 d .
H15 H -0.1808 -0.6292 0.7069 0.057 Uiso 1 1 calc R
C16 C -0.0802(5) -0.4093(4) 0.71628(16) 0.0411(9) Uani 1 1 d .
H16 H -0.0937 -0.3827 0.7575 0.049 Uiso 1 1 calc R
O1 O 0.2968(4) -0.0909(3) 0.35564(12) 0.0625(8) Uani 1 1 d D
H0 H 0.245(6) -0.121(4) 0.3910(14) 0.094 Uiso 1 1 d D
H1 H 0.341(6) 0.005(3) 0.3644(18) 0.094 Uiso 1 1 d D

loop_
_atom_site_aniso_label
_atom_site_aniso_U_11
_atom_site_aniso_U_22
_atom_site_aniso_U_33
_atom_site_aniso_U_23
_atom_site_aniso_U_13
_atom_site_aniso_U_12
Cl1 0.0588(6) 0.0565(6) 0.0381(5) -0.0117(5) 0.0080(4) -0.0106(5)
Cl2 0.0606(6) 0.0615(6) 0.0389(5) 0.0094(5) 0.0122(4) 0.0072(5)
N1 0.0369(16) 0.0332(16) 0.0315(16) -0.0013(14) 0.0048(13) -0.0060(14)
N3 0.0500(19) 0.051(2) 0.0363(17) 0.0013(18) 0.0160(15) -0.0111(17)
N7 0.0519(19) 0.0352(17) 0.0312(16) -0.0059(14) 0.0090(14) -0.0004(15)
N9 0.0491(19) 0.0363(18) 0.0304(16) -0.0007(14) 0.0092(13) 0.0056(15)
N12 0.0407(16) 0.0292(16) 0.0316(16) -0.0017(13) 0.0107(13) 0.0037(13)
N14 0.057(2) 0.0352(19) 0.043(2) -0.0098(15) 0.0106(16) -0.0036(16)
C2 0.043(2) 0.042(2) 0.034(2) -0.0025(18) 0.0106(17) -0.0056(18)
C4 0.066(3) 0.041(2) 0.049(2) -0.002(2) 0.014(2) -0.011(2)
C5 0.055(2) 0.041(2) 0.037(2) -0.0060(17) 0.0054(18) -0.0111(19)
C6 0.0334(19) 0.038(2) 0.0258(17) 0.0005(16) 0.0030(14) 0.0026(16)
C8 0.054(2) 0.038(2) 0.033(2) -0.0061(18) 0.0107(18) 0.0048(19)
C10 0.0332(19) 0.0285(19) 0.0324(19) -0.0028(16) 0.0052(15) 0.0044(16)
C11 0.041(2) 0.035(2) 0.0291(18) -0.0065(16) 0.0083(16) 0.0016(17)
C13 0.052(2) 0.037(2) 0.041(2) -0.0035(18) 0.0143(18) -0.0033(19)
C15 0.056(3) 0.036(2) 0.052(3) 0.002(2) 0.018(2) -0.0020(19)
C16 0.051(2) 0.038(2) 0.036(2) 0.0028(18) 0.0144(18) 0.0057(19)
O1 0.076(2) 0.061(2) 0.0512(17) -0.0015(16) 0.0142(15) 0.0008(17)

loop_
_atom_type_symbol
_atom_type_description
_atom_type_scat_dispersion_real
_atom_type_scat_dispersion_imag
_atom_type_scat_source
C C 0.0033 0.0016 'International Tables Vol C Tables 4.2.6.8 and 6.1.1.4'
H H 0 0 'International Tables Vol C Tables 4.2.6.8 and 6.1.1.4'
N N 0.0061 0.0033 'International Tables Vol C Tables 4.2.6.8 and 6.1.1.4'
Cl Cl 0.1484 0.1585 'International Tables Vol C Tables 4.2.6.8 and 6.1.1.4'
O O 0.0106 0.006 'International Tables Vol C Tables 4.2.6.8 and 6.1.1.4'

loop_
_geom_angle_atom_site_label_1
_geom_angle_atom_site_label_2
_geom_angle_atom_site_label_3
_geom_angle
C2 N1 C5 107.8(3)
C2 N1 C6 126.5(3)
C5 N1 C6 125.7(3)
C2 N3 C4 109.7(3)
C2 N3 H3 125(2)
C4 N3 H3 125(2)
C6 N7 C8 114.5(3)
C8 N9 C10 114.7(3)
C13 N12 C16 108.5(3)
C13 N12 C10 125.3(3)
C16 N12 C10 126.0(3)
C13 N14 C15 109.9(3)
C13 N14 H14 119(2)
C15 N14 H14 131(2)
N3 C2 N1 108.2(3)
N3 C2 H2 125.9
N1 C2 H2 125.9
C5 C4 N3 107.0(3)
C5 C4 H4 126.5
N3 C4 H4 126.5
C4 C5 N1 107.3(3)
C4 C5 H5 126.4
N1 C5 H5 126.4
N7 C6 C11 124.7(3)
N7 C6 N1 114.3(3)
C11 C6 N1 121.0(3)
N9 C8 N7 127.3(3)
N9 C8 H8 116.4
N7 C8 H8 116.4
N9 C10 C11 124.6(3)
N9 C10 N12 114.9(3)
C11 C10 N12 120.5(3)
C6 C11 C10 114.2(3)
C6 C11 H11 122.9
C10 C11 H11 122.9
N14 C13 N12 107.8(3)
N14 C13 H13 126.1
N12 C13 H13 126.1
C16 C15 N14 107.2(3)
C16 C15 H15 126.4
N14 C15 H15 126.4
C15 C16 N12 106.6(3)
C15 C16 H16 126.7
N12 C16 H16 126.7
H0 O1 H1 105(2)

loop_
_geom_bond_atom_site_label_1
_geom_bond_atom_site_label_2
_geom_bond_distance
N1 C2 1.349(4)
N1 C5 1.378(4)
N1 C6 1.420(4)
N3 C2 1.300(4)
N3 C4 1.373(5)
N3 H3 0.95(4)
N7 C6 1.329(4)
N7 C8 1.332(4)
N9 C8 1.326(4)
N9 C10 1.328(4)
N12 C13 1.334(4)
N12 C16 1.385(4)
N12 C10 1.426(4)
N14 C13 1.310(4)
N14 C15 1.365(4)
N14 H14 0.87(4)
C2 H2 0.93
C4 C5 1.335(5)
C4 H4 0.93
C5 H5 0.93
C6 C11 1.367(5)
C8 H8 0.93
C10 C11 1.373(4)
C11 H11 0.93
C13 H13 0.93
C15 C16 1.338(5)
C15 H15 0.93
C16 H16 0.93
O1 H0 0.914(18)
O1 H1 0.902(18)

loop_
_geom_hbond_atom_site_label_D
_geom_hbond_atom_site_label_H
_geom_hbond_atom_site_label_A
_geom_hbond_distance_DH
_geom_hbond_distance_HA
_geom_hbond_distance_DA
_geom_hbond_angle_DHA
_geom_hbond_site_symmetry_A
N3 H3 Cl2 0.95(4) 2.07(4) 3.025(3) 177(3) .
N14 H14 Cl1 0.87(4) 2.18(4) 3.054(3) 176(3) 3_546
O1 H0 Cl1 0.914(18) 2.339(18) 3.246(3) 171(4) .
O1 H1 Cl2 0.902(18) 2.296(18) 3.198(3) 178(3) .

loop_
_geom_torsion_atom_site_label_1
_geom_torsion_atom_site_label_2
_geom_torsion_atom_site_label_3
_geom_torsion_atom_site_label_4
_geom_torsion
C4 N3 C2 N1 -0.2(4)
C5 N1 C2 N3 0.1(4)
C6 N1 C2 N3 177.5(3)
C2 N3 C4 C5 0.2(4)
N3 C4 C5 N1 -0.1(4)
C2 N1 C5 C4 -0.1(4)
C6 N1 C5 C4 -177.5(3)
C8 N7 C6 C11 -0.3(5)
C8 N7 C6 N1 179.8(3)
C2 N1 C6 N7 -171.5(3)
C5 N1 C6 N7 5.5(5)
C2 N1 C6 C11 8.5(5)
C5 N1 C6 C11 -174.5(3)
C10 N9 C8 N7 -0.3(5)
C6 N7 C8 N9 0.4(5)
C8 N9 C10 C11 0.0(5)
C8 N9 C10 N12 -179.2(3)
C13 N12 C10 N9 169.1(3)
C16 N12 C10 N9 -6.2(4)
C13 N12 C10 C11 -10.2(5)
C16 N12 C10 C11 174.5(3)
N7 C6 C11 C10 0.1(5)
N1 C6 C11 C10 -180.0(3)
N9 C10 C11 C6 0.0(5)
N12 C10 C11 C6 179.2(3)
C15 N14 C13 N12 1.0(4)
C16 N12 C13 N14 -0.9(4)
C10 N12 C13 N14 -176.9(3)
C13 N14 C15 C16 -0.7(4)
N14 C15 C16 N12 0.1(4)
C13 N12 C16 C15 0.5(4)
C10 N12 C16 C15 176.4(3)
